data_4330476
loop_
_publ_author_name
'Ai-Xia Zheng'
'Jing Si'
'Xiao-Yan Tang'
'Li-Li Miao'
'Miao Yu'
'Kai-Peng Hou'
'Fan Wang'
'Hong-Xi Li'
'Jian-Ping Lang'

_publ_contact_author_address
;         
College of Chemistry, Chemical Engineering and Materials Science 
Suzhou University, Suzhou 215123, Jiangsu, 
P. R. China
;
_publ_contact_author_email jplang@suda.edu.cn
_publ_contact_author_fax 86-512-65880089
_publ_contact_author_name 'Jian-Ping Lang'
_publ_contact_author_phone 86-512-65882865
_publ_section_title
;
 Reactions of the Cationic Zinc Thiolate Model Complex [Zn(Tab)4](PF6)2
 with N-Donor Ligands and Cobalt Dichloride
;
_journal_name_full 'Inorganic Chemistry'
_journal_page_first 10262
_journal_page_last 10273
_journal_paper_doi 10.1021/ic301191n
_journal_volume 51
_journal_year 2012
_chemical_formula_moiety 'C28 H34 N4 S2 Zn, 2(F6 P), C H4 O'
_chemical_formula_sum 'C29 H38 F12 N4 O P2 S2 Zn'
_chemical_formula_weight 878.06
_chemical_name_systematic
; 
 ? 
;
_space_group_IT_number 2
_symmetry_cell_setting triclinic
_symmetry_space_group_name_Hall '-P 1'
_symmetry_space_group_name_H-M 'P -1'
_atom_sites_solution_hydrogens geom
_atom_sites_solution_primary direct
_atom_sites_solution_secondary difmap
_audit_creation_method SHELXL-97
_cell_angle_alpha 96.31(3)
_cell_angle_beta 95.38(3)
_cell_angle_gamma 92.78(3)
_cell_formula_units_Z 2
_cell_length_a 6.2715(13)
_cell_length_b 15.055(3)
_cell_length_c 19.748(4)
_cell_measurement_reflns_used 7767
_cell_measurement_temperature 223(2)
_cell_measurement_theta_max 27.4855
_cell_measurement_theta_min 3.0302
_cell_volume 1841.8(7)
_computing_cell_refinement 'CrystalClear, Ver. 1.30 (Rigaku/MSC, 2001)'
_computing_data_collection 'CrystalClear, Ver. 1.30 (Rigaku/MSC, 2001)'
_computing_data_reduction 'CrystalStructure, Ver. 3.60 (Rigaku/MSC, 2004)'
_computing_molecular_graphics 'ORTEPII (Johnson, 1976)'
_computing_publication_material SHELXL97
_computing_structure_refinement 'SHELXL-97 (Sheldrick, 1997)'
_computing_structure_solution 'SHELXS-97 (Sheldrick, 1990)'
_diffrn_ambient_temperature 223(2)
_diffrn_measured_fraction_theta_full 0.981
_diffrn_measured_fraction_theta_max 0.981
_diffrn_measurement_device_type 'Rigaku MercuryCCD area detector'
_diffrn_measurement_method \w
_diffrn_radiation_monochromator graphite
_diffrn_radiation_source 'fine-focus sealed tube'
_diffrn_radiation_type MoK\a
_diffrn_radiation_wavelength 0.71073
_diffrn_reflns_av_R_equivalents 0.0403
_diffrn_reflns_av_sigmaI/netI 0.0616
_diffrn_reflns_limit_h_max 6
_diffrn_reflns_limit_h_min -8
_diffrn_reflns_limit_k_max 19
_diffrn_reflns_limit_k_min -19
_diffrn_reflns_limit_l_max 25
_diffrn_reflns_limit_l_min -24
_diffrn_reflns_number 17771
_diffrn_reflns_theta_full 27.48
_diffrn_reflns_theta_max 27.48
_diffrn_reflns_theta_min 3.03
_diffrn_standards_decay_% 0
_diffrn_standards_interval_count 0
_diffrn_standards_interval_time 0
_diffrn_standards_number 0
_exptl_absorpt_coefficient_mu 0.959
_exptl_absorpt_correction_T_max 0.8314
_exptl_absorpt_correction_T_min 0.8314
_exptl_absorpt_correction_type multi-scan
_exptl_absorpt_process_details 'Jacobson, R. (1998) Private communication to Rigaku Company, Tokyo, Japan.'
_exptl_crystal_colour Colorless
_exptl_crystal_density_diffrn 1.583
_exptl_crystal_description Prism
_exptl_crystal_F_000 896
_exptl_crystal_size_max 0.20
_exptl_crystal_size_mid 0.20
_exptl_crystal_size_min 0.20
_refine_diff_density_max 0.662
_refine_diff_density_min -0.515
_refine_diff_density_rms 0.123
_refine_ls_extinction_method none
_refine_ls_goodness_of_fit_ref 1.060
_refine_ls_hydrogen_treatment constr
_refine_ls_matrix_type full
_refine_ls_number_parameters 450
_refine_ls_number_reflns 8274
_refine_ls_number_restraints 0
_refine_ls_restrained_S_all 1.060
_refine_ls_R_factor_all 0.0847
_refine_ls_R_factor_gt 0.0597
_refine_ls_shift/su_max 0.002
_refine_ls_shift/su_mean 0.000
_refine_ls_structure_factor_coef Fsqd
_refine_ls_weighting_details 'calc w=1/[\s^2^(Fo^2^)+(0.0889P)^2^+0.1492P] where P=(Fo^2^+2Fc^2^)/3'
_refine_ls_weighting_scheme calc
_refine_ls_wR_factor_gt 0.1501
_refine_ls_wR_factor_ref 0.1651
_reflns_number_gt 6199
_reflns_number_total 8274
_reflns_threshold_expression >2sigma(I)
_cod_data_source_file ic301191n_si_002_1.cif
_cod_data_source_block 'data_1'
_cod_original_cell_volume 1841.8(6)
_cod_database_code 4330476

loop_
_symmetry_equiv_pos_as_xyz
'x, y, z'
'-x, -y, -z'

loop_
_atom_site_label
_atom_site_type_symbol
_atom_site_fract_x
_atom_site_fract_y
_atom_site_fract_z
_atom_site_U_iso_or_equiv
_atom_site_adp_type
_atom_site_occupancy
_atom_site_symmetry_multiplicity
_atom_site_calc_flag
_atom_site_refinement_flags
Zn1 Zn 0.51396(6) 0.87802(2) 0.36588(2) 0.03122(14) Uani 1 1 d .
S1 S 0.55553(17) 0.88052(6) 0.25330(5) 0.0412(2) Uani 1 1 d .
S2 S 0.40899(14) 1.01010(6) 0.41534(5) 0.0350(2) Uani 1 1 d .
N1 N 1.0565(5) 0.5703(2) 0.14577(15) 0.0349(7) Uani 1 1 d .
N2 N -0.0814(6) 1.1873(2) 0.19387(17) 0.0469(8) Uani 1 1 d .
N3 N 0.3629(4) 0.76053(18) 0.38895(14) 0.0298(6) Uani 1 1 d .
N4 N 0.7432(4) 0.83698(18) 0.43560(15) 0.0312(6) Uani 1 1 d .
P1 P 0.58476(17) 0.68664(8) -0.03417(6) 0.0479(3) Uani 1 1 d .
P2 P -0.39210(16) 0.43193(6) 0.34189(5) 0.0398(2) Uani 1 1 d .
F1 F 0.8351(5) 0.6801(3) -0.0256(2) 0.1108(13) Uani 1 1 d .
F2 F 0.5525(6) 0.5883(2) -0.0139(2) 0.1055(12) Uani 1 1 d .
F3 F 0.3305(4) 0.6900(2) -0.04471(16) 0.0805(9) Uani 1 1 d .
F4 F 0.5775(7) 0.6451(3) -0.11188(17) 0.1086(12) Uani 1 1 d .
F5 F 0.6080(6) 0.7822(2) -0.0568(2) 0.1070(13) Uani 1 1 d .
F6 F 0.5812(6) 0.7222(3) 0.04290(16) 0.1060(13) Uani 1 1 d .
F7 F -0.2732(5) 0.47295(19) 0.41364(14) 0.0764(9) Uani 1 1 d .
F8 F -0.6055(5) 0.4176(2) 0.37718(18) 0.0825(9) Uani 1 1 d .
F9 F -0.4547(4) 0.53019(15) 0.32667(13) 0.0550(6) Uani 1 1 d .
F10 F -0.1764(5) 0.44589(19) 0.30685(17) 0.0753(8) Uani 1 1 d .
F11 F -0.5107(6) 0.39088(19) 0.27025(15) 0.0814(10) Uani 1 1 d .
F12 F -0.3307(5) 0.33385(17) 0.35638(15) 0.0690(8) Uani 1 1 d .
C1 C 0.7090(6) 0.7904(2) 0.22717(18) 0.0338(8) Uani 1 1 d .
C2 C 0.6740(6) 0.7038(2) 0.24414(18) 0.0358(8) Uani 1 1 d .
H2A H 0.5700 0.6929 0.2740 0.043 Uiso 1 1 calc R
C3 C 0.7871(6) 0.6338(2) 0.21850(18) 0.0353(8) Uani 1 1 d .
H3A H 0.7597 0.5760 0.2307 0.042 Uiso 1 1 calc R
C4 C 0.9407(5) 0.6488(2) 0.17491(17) 0.0321(7) Uani 1 1 d .
C5 C 0.9859(7) 0.7337(3) 0.1587(2) 0.0442(9) Uani 1 1 d .
H5A H 1.0941 0.7443 0.1303 0.053 Uiso 1 1 calc R
C6 C 0.8705(7) 0.8032(2) 0.1847(2) 0.0457(9) Uani 1 1 d .
H6A H 0.9021 0.8611 0.1733 0.055 Uiso 1 1 calc R
C7 C 1.1783(6) 0.5292(3) 0.2028(2) 0.0454(9) Uani 1 1 d .
H7A H 1.2828 0.5734 0.2279 0.068 Uiso 1 1 calc R
H7B H 1.2516 0.4784 0.1837 0.068 Uiso 1 1 calc R
H7C H 1.0789 0.5093 0.2336 0.068 Uiso 1 1 calc R
C8 C 1.2131(7) 0.5948(3) 0.0973(2) 0.0542(11) Uani 1 1 d .
H8A H 1.3199 0.6392 0.1209 0.081 Uiso 1 1 calc R
H8B H 1.1379 0.6192 0.0590 0.081 Uiso 1 1 calc R
H8C H 1.2833 0.5418 0.0806 0.081 Uiso 1 1 calc R
C9 C 0.8951(7) 0.5007(3) 0.1071(2) 0.0522(11) Uani 1 1 d .
H9A H 0.8162 0.5265 0.0702 0.078 Uiso 1 1 calc R
H9B H 0.7961 0.4809 0.1381 0.078 Uiso 1 1 calc R
H9C H 0.9693 0.4500 0.0884 0.078 Uiso 1 1 calc R
C10 C 0.2772(5) 1.0575(2) 0.34596(17) 0.0310(7) Uani 1 1 d .
C11 C 0.1071(6) 1.0131(2) 0.3039(2) 0.0455(10) Uani 1 1 d .
H11A H 0.0676 0.9534 0.3091 0.055 Uiso 1 1 calc R
C12 C -0.0053(7) 1.0554(3) 0.2544(2) 0.0472(10) Uani 1 1 d .
H12A H -0.1195 1.0241 0.2259 0.057 Uiso 1 1 calc R
C13 C 0.0488(6) 1.1429(2) 0.24655(19) 0.0378(8) Uani 1 1 d .
C14 C 0.2190(6) 1.1886(2) 0.2872(2) 0.0417(9) Uani 1 1 d .
H14A H 0.2582 1.2483 0.2817 0.050 Uiso 1 1 calc R
C15 C 0.3311(6) 1.1451(2) 0.3362(2) 0.0380(8) Uani 1 1 d .
H15A H 0.4476 1.1761 0.3637 0.046 Uiso 1 1 calc R
C16 C -0.3072(8) 1.1847(4) 0.2080(3) 0.0782(16) Uani 1 1 d .
H16A H -0.3597 1.1230 0.2080 0.117 Uiso 1 1 calc R
H16B H -0.3917 1.2118 0.1730 0.117 Uiso 1 1 calc R
H16C H -0.3194 1.2175 0.2525 0.117 Uiso 1 1 calc R
C17 C -0.0108(10) 1.2852(3) 0.1944(3) 0.0772(16) Uani 1 1 d .
H17A H -0.0219 1.3167 0.2394 0.116 Uiso 1 1 calc R
H17B H -0.1022 1.3115 0.1605 0.116 Uiso 1 1 calc R
H17C H 0.1368 1.2901 0.1837 0.116 Uiso 1 1 calc R
C18 C -0.0570(10) 1.1433(4) 0.1239(3) 0.0842(18) Uani 1 1 d .
H18A H -0.1013 1.0803 0.1209 0.126 Uiso 1 1 calc R
H18B H 0.0919 1.1497 0.1148 0.126 Uiso 1 1 calc R
H18C H -0.1458 1.1714 0.0904 0.126 Uiso 1 1 calc R
C19 C 0.1705(6) 0.7240(2) 0.36150(18) 0.0358(8) Uani 1 1 d .
H19A H 0.0945 0.7518 0.3271 0.043 Uiso 1 1 calc R
C20 C 0.0802(6) 0.6474(2) 0.3819(2) 0.0413(9) Uani 1 1 d .
H20A H -0.0552 0.6233 0.3619 0.050 Uiso 1 1 calc R
C21 C 0.1916(6) 0.6064(3) 0.4322(2) 0.0439(9) Uani 1 1 d .
H21A H 0.1332 0.5540 0.4469 0.053 Uiso 1 1 calc R
C22 C 0.3895(6) 0.6433(2) 0.4606(2) 0.0392(8) Uani 1 1 d .
H22A H 0.4679 0.6161 0.4948 0.047 Uiso 1 1 calc R
C23 C 0.4721(5) 0.7208(2) 0.43819(17) 0.0301(7) Uani 1 1 d .
C24 C 0.6820(5) 0.7656(2) 0.46579(17) 0.0315(7) Uani 1 1 d .
C25 C 0.8107(6) 0.7367(3) 0.51978(19) 0.0398(9) Uani 1 1 d .
H25A H 0.7666 0.6865 0.5404 0.048 Uiso 1 1 calc R
C26 C 1.0034(6) 0.7831(3) 0.5421(2) 0.0453(10) Uani 1 1 d .
H26A H 1.0927 0.7645 0.5782 0.054 Uiso 1 1 calc R
C27 C 1.0653(6) 0.8570(3) 0.5114(2) 0.0431(9) Uani 1 1 d .
H27A H 1.1964 0.8893 0.5263 0.052 Uiso 1 1 calc R
C28 C 0.9314(5) 0.8828(2) 0.45833(19) 0.0367(8) Uani 1 1 d .
H28A H 0.9723 0.9333 0.4376 0.044 Uiso 1 1 calc R
O1 O 1.274(3) 0.9342(10) 0.0726(7) 0.332(7) Uiso 1 1 d .
C29 C 1.502(5) 0.9590(17) 0.0788(13) 0.371(13) Uiso 1 1 d .

loop_
_atom_site_aniso_label
_atom_site_aniso_U_11
_atom_site_aniso_U_22
_atom_site_aniso_U_33
_atom_site_aniso_U_23
_atom_site_aniso_U_13
_atom_site_aniso_U_12
Zn1 0.0315(2) 0.0289(2) 0.0335(2) 0.00514(16) 0.00134(16) 0.00438(16)
S1 0.0554(6) 0.0367(5) 0.0341(5) 0.0087(4) 0.0075(4) 0.0127(4)
S2 0.0397(5) 0.0326(4) 0.0322(5) 0.0026(3) -0.0014(4) 0.0085(4)
N1 0.0376(16) 0.0399(16) 0.0286(16) 0.0058(13) 0.0048(12) 0.0089(13)
N2 0.052(2) 0.0492(19) 0.042(2) 0.0144(15) 0.0026(15) 0.0165(15)
N3 0.0271(14) 0.0310(14) 0.0316(15) 0.0044(12) 0.0034(11) 0.0035(11)
N4 0.0271(14) 0.0316(14) 0.0346(16) 0.0019(12) 0.0026(12) 0.0043(11)
P1 0.0443(6) 0.0583(7) 0.0434(6) 0.0120(5) 0.0033(5) 0.0152(5)
P2 0.0442(6) 0.0371(5) 0.0388(6) 0.0126(4) 0.0006(4) -0.0019(4)
F1 0.0462(18) 0.170(4) 0.126(3) 0.050(3) 0.0101(18) 0.029(2)
F2 0.116(3) 0.080(2) 0.135(3) 0.055(2) 0.024(2) 0.029(2)
F3 0.0499(16) 0.109(2) 0.085(2) 0.0246(18) -0.0019(14) 0.0137(15)
F4 0.128(3) 0.138(3) 0.058(2) -0.010(2) 0.023(2) 0.016(3)
F5 0.100(3) 0.071(2) 0.158(4) 0.049(2) 0.012(2) 0.0016(18)
F6 0.103(3) 0.156(4) 0.0503(18) -0.014(2) -0.0033(17) -0.002(2)
F7 0.099(2) 0.0733(18) 0.0502(16) 0.0112(14) -0.0209(15) -0.0171(16)
F8 0.0624(18) 0.089(2) 0.106(3) 0.0418(19) 0.0285(17) -0.0020(15)
F9 0.0735(16) 0.0419(13) 0.0547(15) 0.0165(11) 0.0155(12) 0.0122(11)
F10 0.0677(18) 0.0650(17) 0.104(2) 0.0248(16) 0.0397(16) 0.0143(14)
F11 0.116(3) 0.0596(17) 0.0600(17) 0.0059(14) -0.0335(17) -0.0033(16)
F12 0.087(2) 0.0438(14) 0.0782(19) 0.0254(13) -0.0061(15) 0.0085(13)
C1 0.0369(18) 0.0328(17) 0.0312(18) 0.0053(14) -0.0005(14) 0.0030(14)
C2 0.0344(18) 0.0396(19) 0.035(2) 0.0082(15) 0.0059(15) -0.0003(15)
C3 0.0412(19) 0.0316(17) 0.0344(19) 0.0075(15) 0.0065(15) 0.0022(14)
C4 0.0306(17) 0.0361(18) 0.0289(18) 0.0020(14) 0.0004(14) 0.0050(14)
C5 0.053(2) 0.041(2) 0.043(2) 0.0093(17) 0.0238(18) -0.0002(17)
C6 0.059(2) 0.0314(19) 0.050(2) 0.0115(17) 0.019(2) -0.0002(17)
C7 0.044(2) 0.055(2) 0.040(2) 0.0155(18) 0.0022(17) 0.0187(18)
C8 0.058(3) 0.065(3) 0.047(3) 0.015(2) 0.026(2) 0.017(2)
C9 0.053(2) 0.050(2) 0.048(2) -0.0134(19) -0.005(2) 0.0077(19)
C10 0.0322(17) 0.0290(16) 0.0323(18) 0.0033(14) 0.0046(14) 0.0058(13)
C11 0.052(2) 0.0295(18) 0.052(2) 0.0090(17) -0.0154(19) -0.0022(16)
C12 0.045(2) 0.042(2) 0.051(2) 0.0049(18) -0.0130(19) -0.0016(17)
C13 0.039(2) 0.0393(19) 0.038(2) 0.0135(16) 0.0046(16) 0.0121(15)
C14 0.046(2) 0.0355(19) 0.046(2) 0.0122(17) 0.0071(17) 0.0011(16)
C15 0.0349(19) 0.0349(18) 0.044(2) 0.0056(16) 0.0014(16) -0.0015(15)
C16 0.054(3) 0.108(4) 0.079(4) 0.034(3) 0.001(3) 0.030(3)
C17 0.101(4) 0.049(3) 0.084(4) 0.028(3) -0.008(3) 0.017(3)
C18 0.104(4) 0.108(5) 0.045(3) 0.017(3) 0.001(3) 0.049(4)
C19 0.0380(19) 0.0376(19) 0.0298(19) -0.0004(15) -0.0020(15) 0.0022(15)
C20 0.041(2) 0.0364(19) 0.044(2) -0.0019(17) 0.0056(17) -0.0055(16)
C21 0.050(2) 0.0352(19) 0.047(2) 0.0100(17) 0.0071(18) -0.0050(17)
C22 0.044(2) 0.0350(19) 0.041(2) 0.0119(16) 0.0061(16) 0.0036(15)
C23 0.0318(17) 0.0301(16) 0.0291(17) 0.0028(13) 0.0055(13) 0.0051(13)
C24 0.0303(17) 0.0347(18) 0.0295(18) 0.0021(14) 0.0019(14) 0.0078(14)
C25 0.038(2) 0.045(2) 0.038(2) 0.0132(17) -0.0006(16) 0.0092(16)
C26 0.036(2) 0.061(3) 0.038(2) 0.0061(19) -0.0036(16) 0.0142(18)
C27 0.0304(19) 0.052(2) 0.043(2) -0.0065(18) -0.0005(16) 0.0033(16)
C28 0.0297(18) 0.0377(19) 0.042(2) 0.0002(16) 0.0036(15) 0.0047(14)

loop_
_atom_type_symbol
_atom_type_description
_atom_type_scat_dispersion_real
_atom_type_scat_dispersion_imag
_atom_type_scat_source
C C 0.0033 0.0016 'International Tables Vol C Tables 4.2.6.8 and 6.1.1.4'
H H 0.0000 0.0000 'International Tables Vol C Tables 4.2.6.8 and 6.1.1.4'
N N 0.0061 0.0033 'International Tables Vol C Tables 4.2.6.8 and 6.1.1.4'
F F 0.0171 0.0103 'International Tables Vol C Tables 4.2.6.8 and 6.1.1.4'
P P 0.1023 0.0942 'International Tables Vol C Tables 4.2.6.8 and 6.1.1.4'
S S 0.1246 0.1234 'International Tables Vol C Tables 4.2.6.8 and 6.1.1.4'
Zn Zn 0.2839 1.4301 'International Tables Vol C Tables 4.2.6.8 and 6.1.1.4'
O O 0.0106 0.0060 'International Tables Vol C Tables 4.2.6.8 and 6.1.1.4'

loop_
_geom_angle_atom_site_label_1
_geom_angle_atom_site_label_2
_geom_angle_atom_site_label_3
_geom_angle
N4 Zn1 N3 79.07(11)
N4 Zn1 S1 123.75(9)
N3 Zn1 S1 114.35(9)
N4 Zn1 S2 105.74(8)
N3 Zn1 S2 117.85(8)
S1 Zn1 S2 112.51(4)
C1 S1 Zn1 108.21(12)
C10 S2 Zn1 103.54(11)
C8 N1 C4 113.3(3)
C8 N1 C7 107.7(3)
C4 N1 C7 110.0(3)
C8 N1 C9 107.6(3)
C4 N1 C9 109.3(3)
C7 N1 C9 108.9(3)
C16 N2 C18 111.3(4)
C16 N2 C13 109.7(3)
C18 N2 C13 110.3(3)
C16 N2 C17 106.6(4)
C18 N2 C17 106.4(4)
C13 N2 C17 112.5(3)
C19 N3 C23 118.9(3)
C19 N3 Zn1 126.6(2)
C23 N3 Zn1 114.4(2)
C24 N4 C28 119.5(3)
C24 N4 Zn1 115.0(2)
C28 N4 Zn1 124.8(2)
F5 P1 F6 93.6(2)
F5 P1 F1 91.5(2)
F6 P1 F1 92.1(2)
F5 P1 F2 177.4(2)
F6 P1 F2 88.2(2)
F1 P1 F2 90.4(2)
F5 P1 F4 89.6(2)
F6 P1 F4 176.2(2)
F1 P1 F4 90.0(2)
F2 P1 F4 88.6(2)
F5 P1 F3 89.67(19)
F6 P1 F3 89.6(2)
F1 P1 F3 177.9(2)
F2 P1 F3 88.4(2)
F4 P1 F3 88.3(2)
F11 P2 F8 90.5(2)
F11 P2 F7 179.9(2)
F8 P2 F7 89.55(19)
F11 P2 F10 89.8(2)
F8 P2 F10 179.52(18)
F7 P2 F10 90.16(18)
F11 P2 F12 89.08(16)
F8 P2 F12 89.05(17)
F7 P2 F12 90.86(16)
F10 P2 F12 90.57(16)
F11 P2 F9 90.43(15)
F8 P2 F9 90.98(16)
F7 P2 F9 89.63(15)
F10 P2 F9 89.40(15)
F12 P2 F9 179.50(16)
C6 C1 C2 116.4(3)
C6 C1 S1 119.7(3)
C2 C1 S1 123.8(3)
C3 C2 C1 122.0(4)
C3 C2 H2A 119.0
C1 C2 H2A 119.0
C2 C3 C4 119.7(3)
C2 C3 H3A 120.1
C4 C3 H3A 120.1
C5 C4 C3 120.3(3)
C5 C4 N1 121.3(3)
C3 C4 N1 118.5(3)
C4 C5 C6 119.3(4)
C4 C5 H5A 120.3
C6 C5 H5A 120.3
C5 C6 C1 122.2(3)
C5 C6 H6A 118.9
C1 C6 H6A 118.9
N1 C7 H7A 109.5
N1 C7 H7B 109.5
H7A C7 H7B 109.5
N1 C7 H7C 109.5
H7A C7 H7C 109.5
H7B C7 H7C 109.5
N1 C8 H8A 109.5
N1 C8 H8B 109.5
H8A C8 H8B 109.5
N1 C8 H8C 109.5
H8A C8 H8C 109.5
H8B C8 H8C 109.5
N1 C9 H9A 109.5
N1 C9 H9B 109.5
H9A C9 H9B 109.5
N1 C9 H9C 109.5
H9A C9 H9C 109.5
H9B C9 H9C 109.5
C11 C10 C15 117.7(3)
C11 C10 S2 122.5(3)
C15 C10 S2 119.6(3)
C12 C11 C10 120.9(3)
C12 C11 H11A 119.6
C10 C11 H11A 119.6
C13 C12 C11 120.4(3)
C13 C12 H12A 119.8
C11 C12 H12A 119.8
C12 C13 C14 120.1(3)
C12 C13 N2 118.7(3)
C14 C13 N2 121.2(3)
C13 C14 C15 118.9(3)
C13 C14 H14A 120.6
C15 C14 H14A 120.6
C14 C15 C10 122.1(3)
C14 C15 H15A 118.9
C10 C15 H15A 118.9
N2 C16 H16A 109.5
N2 C16 H16B 109.5
H16A C16 H16B 109.5
N2 C16 H16C 109.5
H16A C16 H16C 109.5
H16B C16 H16C 109.5
N2 C17 H17A 109.5
N2 C17 H17B 109.5
H17A C17 H17B 109.5
N2 C17 H17C 109.5
H17A C17 H17C 109.5
H17B C17 H17C 109.5
N2 C18 H18A 109.5
N2 C18 H18B 109.5
H18A C18 H18B 109.5
N2 C18 H18C 109.5
H18A C18 H18C 109.5
H18B C18 H18C 109.5
N3 C19 C20 122.4(3)
N3 C19 H19A 118.8
C20 C19 H19A 118.8
C19 C20 C21 118.9(3)
C19 C20 H20A 120.5
C21 C20 H20A 120.5
C22 C21 C20 119.1(3)
C22 C21 H21A 120.4
C20 C21 H21A 120.4
C21 C22 C23 119.4(3)
C21 C22 H22A 120.3
C23 C22 H22A 120.3
N3 C23 C22 121.2(3)
N3 C23 C24 115.4(3)
C22 C23 C24 123.4(3)
N4 C24 C25 121.3(3)
N4 C24 C23 115.6(3)
C25 C24 C23 123.1(3)
C26 C25 C24 118.8(4)
C26 C25 H25A 120.6
C24 C25 H25A 120.6
C25 C26 C27 119.8(3)
C25 C26 H26A 120.1
C27 C26 H26A 120.1
C28 C27 C26 118.9(3)
C28 C27 H27A 120.5
C26 C27 H27A 120.5
N4 C28 C27 121.6(4)
N4 C28 H28A 119.2
C27 C28 H28A 119.2

loop_
_geom_bond_atom_site_label_1
_geom_bond_atom_site_label_2
_geom_bond_distance
Zn1 N4 2.060(3)
Zn1 N3 2.081(3)
Zn1 S1 2.2668(11)
Zn1 S2 2.2719(11)
S1 C1 1.760(4)
S2 C10 1.769(3)
N1 C8 1.495(5)
N1 C4 1.506(4)
N1 C7 1.508(4)
N1 C9 1.510(5)
N2 C16 1.469(6)
N2 C18 1.490(6)
N2 C13 1.497(4)
N2 C17 1.517(6)
N3 C19 1.342(4)
N3 C23 1.347(4)
N4 C24 1.342(4)
N4 C28 1.350(4)
P1 F5 1.556(3)
P1 F6 1.560(3)
P1 F1 1.572(3)
P1 F2 1.584(3)
P1 F4 1.588(3)
P1 F3 1.592(3)
P2 F11 1.582(3)
P2 F8 1.582(3)
P2 F7 1.584(3)
P2 F10 1.591(3)
P2 F12 1.593(3)
P2 F9 1.601(2)
C1 C6 1.394(5)
C1 C2 1.395(5)
C2 C3 1.376(5)
C2 H2A 0.9400
C3 C4 1.378(5)
C3 H3A 0.9400
C4 C5 1.374(5)
C5 C6 1.381(6)
C5 H5A 0.9400
C6 H6A 0.9400
C7 H7A 0.9700
C7 H7B 0.9700
C7 H7C 0.9700
C8 H8A 0.9700
C8 H8B 0.9700
C8 H8C 0.9700
C9 H9A 0.9700
C9 H9B 0.9700
C9 H9C 0.9700
C10 C11 1.384(5)
C10 C15 1.385(5)
C11 C12 1.382(5)
C11 H11A 0.9400
C12 C13 1.373(5)
C12 H12A 0.9400
C13 C14 1.380(5)
C14 C15 1.383(5)
C14 H14A 0.9400
C15 H15A 0.9400
C16 H16A 0.9700
C16 H16B 0.9700
C16 H16C 0.9700
C17 H17A 0.9700
C17 H17B 0.9700
C17 H17C 0.9700
C18 H18A 0.9700
C18 H18B 0.9700
C18 H18C 0.9700
C19 C20 1.377(5)
C19 H19A 0.9400
C20 C21 1.379(5)
C20 H20A 0.9400
C21 C22 1.377(5)
C21 H21A 0.9400
C22 C23 1.388(5)
C22 H22A 0.9400
C23 C24 1.477(5)
C24 C25 1.397(5)
C25 C26 1.375(5)
C25 H25A 0.9400
C26 C27 1.382(6)
C26 H26A 0.9400
C27 C28 1.382(5)
C27 H27A 0.9400
C28 H28A 0.9400
O1 C29 1.45(3)

loop_
_geom_hbond_atom_site_label_D
_geom_hbond_atom_site_label_H
_geom_hbond_atom_site_label_A
_geom_hbond_distance_DH
_geom_hbond_distance_HA
_geom_hbond_distance_DA
_geom_hbond_angle_DHA
_geom_hbond_site_symmetry_A
C9 H9A F2 0.97 2.52 3.475(6) 169.5 .
C7 H7C F10 0.97 2.48 3.449(5) 175.2 1_655
C17 H17A F10 0.97 2.52 3.370(7) 146.2 1_565
C18 H18B F5 0.97 2.53 3.415(8) 152.4 2_675
C26 H26A F12 0.94 2.52 3.418(5) 159.3 2_666
